data_7028916
loop_
_publ_author_name
'Hohloch, Stephan'
'Schweinfurth, David'
'Sommer, Michael G.'
'Weisser, Fritz'
'Deibel, Naina'
'Ehret, Fabian'
'Sarkar, Biprajit'

_publ_section_title
;
 The redox series [Ru(bpy)2(L)](n), n = +3, +2, +1, 0, with L =
 bipyridine, &quot;click&quot; derived pyridyl-triazole or bis-triazole: a
 combined structural, electrochemical, spectroelectrochemical and DFT
 investigation.
;
_journal_issue 11
_journal_name_full 'Dalton transactions (Cambridge, England : 2003)'
_journal_page_first 4437
_journal_page_last 4450
_journal_paper_doi 10.1039/c3dt52898g
_journal_volume 43
_journal_year 2014
_chemical_formula_sum 'C15.31 H9 F3 N4 O0.31'
_chemical_formula_weight 311.02
_chemical_name_systematic
;
 ?
;
_space_group_IT_number 88
_symmetry_cell_setting tetragonal
_symmetry_space_group_name_Hall '-I 4ad'
_symmetry_space_group_name_H-M 'I 41/a :2'
_atom_sites_solution_hydrogens geom
_atom_sites_solution_primary direct
_atom_sites_solution_secondary difmap
_audit_creation_method SHELXL-97
_cell_angle_alpha 90.00
_cell_angle_beta 90.00
_cell_angle_gamma 90.00
_cell_formula_units_Z 16
_cell_length_a 15.3175(7)
_cell_length_b 15.3175(7)
_cell_length_c 23.0865(12)
_cell_measurement_reflns_used 2776
_cell_measurement_temperature 100(2)
_cell_measurement_theta_max 26
_cell_measurement_theta_min 1.5
_cell_volume 5416.7(4)
_computing_structure_refinement 'SHELXL-97 (Sheldrick, 2008)'
_diffrn_ambient_temperature 100(2)
_diffrn_measured_fraction_theta_full 0.999
_diffrn_measured_fraction_theta_max 0.999
_diffrn_measurement_device_type 'Bruker Kappa ApexII duo'
_diffrn_measurement_method 'omega psi scan'
_diffrn_radiation_monochromator graphite
_diffrn_radiation_source 'fine-focus sealed tube'
_diffrn_radiation_type MoK\a
_diffrn_radiation_wavelength 0.71073
_diffrn_reflns_av_R_equivalents 0.0340
_diffrn_reflns_av_sigmaI/netI 0.0276
_diffrn_reflns_limit_h_max 19
_diffrn_reflns_limit_h_min -16
_diffrn_reflns_limit_k_max 12
_diffrn_reflns_limit_k_min -19
_diffrn_reflns_limit_l_max 28
_diffrn_reflns_limit_l_min -28
_diffrn_reflns_number 19474
_diffrn_reflns_theta_full 26.39
_diffrn_reflns_theta_max 26.39
_diffrn_reflns_theta_min 1.60
_exptl_absorpt_coefficient_mu 0.125
_exptl_absorpt_correction_T_max 0.745
_exptl_absorpt_correction_T_min 0.717
_exptl_absorpt_correction_type multi-scan
_exptl_absorpt_process_details 'Blessing, 1995'
_exptl_crystal_colour colourless
_exptl_crystal_density_diffrn 1.526
_exptl_crystal_density_method 'not measured'
_exptl_crystal_description block
_exptl_crystal_F_000 2534
_exptl_crystal_size_max 0.35
_exptl_crystal_size_mid 0.29
_exptl_crystal_size_min 0.23
_refine_diff_density_max 0.228
_refine_diff_density_min -0.576
_refine_diff_density_rms 0.049
_refine_ls_extinction_method none
_refine_ls_goodness_of_fit_ref 1.058
_refine_ls_hydrogen_treatment constr
_refine_ls_matrix_type full
_refine_ls_number_parameters 213
_refine_ls_number_reflns 2776
_refine_ls_number_restraints 0
_refine_ls_restrained_S_all 1.058
_refine_ls_R_factor_all 0.0669
_refine_ls_R_factor_gt 0.0459
_refine_ls_shift/su_max 0.003
_refine_ls_shift/su_mean 0.000
_refine_ls_structure_factor_coef Fsqd
_refine_ls_weighting_details 'calc w=1/[\s^2^(Fo^2^)+(0.0465P)^2^+8.0123P] where P=(Fo^2^+2Fc^2^)/3'
_refine_ls_weighting_scheme calc
_refine_ls_wR_factor_gt 0.1072
_refine_ls_wR_factor_ref 0.1184
_reflns_number_gt 2107
_reflns_number_total 2776
_reflns_threshold_expression >2\s(I)
_cod_data_source_file c3dt52898g.txt
_cod_data_source_block sar50
_cod_original_sg_symbol_H-M I4(1)/a
_cod_database_code 7028916

loop_
_symmetry_equiv_pos_as_xyz
'x, y, z'
'-x+1/2, -y, z+1/2'
'-y+3/4, x+1/4, z+1/4'
'y+3/4, -x+3/4, z+3/4'
'x+1/2, y+1/2, z+1/2'
'-x+1, -y+1/2, z+1'
'-y+5/4, x+3/4, z+3/4'
'y+5/4, -x+5/4, z+5/4'
'-x, -y, -z'
'x-1/2, y, -z-1/2'
'y-3/4, -x-1/4, -z-1/4'
'-y-3/4, x-3/4, -z-3/4'
'-x+1/2, -y+1/2, -z+1/2'
'x, y+1/2, -z'
'y-1/4, -x+1/4, -z+1/4'
'-y-1/4, x-1/4, -z-1/4'

loop_
_atom_site_label
_atom_site_type_symbol
_atom_site_fract_x
_atom_site_fract_y
_atom_site_fract_z
_atom_site_U_iso_or_equiv
_atom_site_adp_type
_atom_site_occupancy
_atom_site_symmetry_multiplicity
_atom_site_calc_flag
_atom_site_refinement_flags
C8 C 0.66382(16) 0.08379(15) 0.25427(13) 0.0456(7) Uani 1 1 d .
H8A H 0.6380 0.0545 0.2862 0.055 Uiso 1 1 calc R
C7 C 0.72596(17) 0.04004(15) 0.22264(12) 0.0471(7) Uani 1 1 d .
H7A H 0.7420 -0.0181 0.2323 0.056 Uiso 1 1 calc R
C6 C 0.7642(2) 0.08202(17) 0.17698(12) 0.0527(8) Uani 1 1 d .
H6A H 0.8072 0.0533 0.1543 0.063 Uiso 1 1 calc R
C5 C 0.73970(18) 0.16626(16) 0.16434(10) 0.0430(6) Uani 1 1 d .
H5A H 0.7661 0.1970 0.1332 0.052 Uiso 1 1 calc R
C4 C 0.67564(14) 0.20559(13) 0.19801(9) 0.0287(5) Uani 1 1 d .
C3 C 0.64684(13) 0.29523(13) 0.18601(8) 0.0243(4) Uani 1 1 d .
C1 C 0.58378(13) 0.34410(12) 0.21252(9) 0.0248(4) Uani 1 1 d .
H1A H 0.5472 0.3274 0.2438 0.030 Uiso 1 1 calc R
C9 C 0.53308(12) 0.49713(12) 0.19504(8) 0.0221(4) Uani 1 1 d .
C10 C 0.54297(13) 0.54041(13) 0.24697(9) 0.0282(5) Uani 1 1 d .
H10A H 0.5827 0.5190 0.2752 0.034 Uiso 1 1 calc R
C11 C 0.49489(14) 0.61531(14) 0.25797(10) 0.0328(5) Uani 1 1 d .
H11A H 0.5015 0.6451 0.2938 0.039 Uiso 1 1 calc R
C12 C 0.43772(14) 0.64647(14) 0.21701(10) 0.0346(5) Uani 1 1 d .
H12A H 0.4056 0.6984 0.2243 0.042 Uiso 1 1 calc R
C13 C 0.42683(14) 0.60239(13) 0.16507(10) 0.0316(5) Uani 1 1 d .
H13A H 0.3867 0.6239 0.1371 0.038 Uiso 1 1 calc R
C14 C 0.47412(13) 0.52712(13) 0.15356(9) 0.0247(4) Uani 1 1 d .
C15 C 0.45897(14) 0.47909(14) 0.09771(9) 0.0321(5) Uani 1 1 d .
C16 C 0.5590(2) 0.2148(3) 0.34225(15) 0.0234(8) Uani 0.66 1 d P
C17 C 0.61024(19) 0.2203(2) 0.38432(12) 0.0254(7) Uani 0.66 1 d P
N2 N 0.63731(12) 0.16568(12) 0.24267(9) 0.0366(5) Uani 1 1 d .
N1 N 0.68333(12) 0.34451(12) 0.14336(8) 0.0322(4) Uani 1 1 d .
N3 N 0.64631(12) 0.42111(11) 0.14237(7) 0.0305(4) Uani 1 1 d .
N5 N 0.58498(10) 0.42106(10) 0.18455(7) 0.0223(4) Uani 1 1 d .
F1 F 0.45426(9) 0.39253(8) 0.10474(5) 0.0398(3) Uani 1 1 d .
F2 F 0.52236(9) 0.49330(9) 0.05888(5) 0.0423(4) Uani 1 1 d .
F3 F 0.38450(10) 0.50349(10) 0.07231(6) 0.0518(4) Uani 1 1 d .
O1 O 0.5000 0.2500 0.4055(3) 0.208(7) Uani 0.66 2 d SP

loop_
_atom_site_aniso_label
_atom_site_aniso_U_11
_atom_site_aniso_U_22
_atom_site_aniso_U_33
_atom_site_aniso_U_23
_atom_site_aniso_U_13
_atom_site_aniso_U_12
C8 0.0385(13) 0.0329(13) 0.0653(17) 0.0119(12) -0.0207(13) -0.0102(10)
C7 0.0499(15) 0.0238(12) 0.0675(18) -0.0030(12) -0.0313(14) 0.0026(11)
C6 0.0700(19) 0.0395(14) 0.0485(16) -0.0169(13) -0.0228(14) 0.0266(13)
C5 0.0617(16) 0.0384(13) 0.0288(12) -0.0067(10) -0.0073(11) 0.0194(12)
C4 0.0345(11) 0.0242(10) 0.0276(10) -0.0060(9) -0.0126(9) 0.0002(9)
C3 0.0278(10) 0.0245(10) 0.0206(10) -0.0045(8) -0.0033(8) -0.0003(8)
C1 0.0263(10) 0.0247(10) 0.0236(10) 0.0005(8) 0.0015(8) -0.0030(8)
C9 0.0212(9) 0.0204(9) 0.0249(10) -0.0003(8) 0.0026(8) -0.0001(7)
C10 0.0254(10) 0.0327(11) 0.0264(10) -0.0045(9) -0.0024(8) 0.0047(8)
C11 0.0315(12) 0.0339(12) 0.0331(12) -0.0102(10) -0.0006(9) 0.0037(9)
C12 0.0307(11) 0.0270(11) 0.0462(14) -0.0044(10) -0.0006(10) 0.0067(9)
C13 0.0287(11) 0.0292(11) 0.0369(12) 0.0060(9) -0.0056(9) 0.0022(9)
C14 0.0244(10) 0.0246(10) 0.0251(10) 0.0032(8) -0.0011(8) -0.0038(8)
C15 0.0349(12) 0.0339(12) 0.0276(11) 0.0041(9) -0.0084(9) -0.0034(9)
C16 0.0166(14) 0.0244(18) 0.0291(18) 0.0027(13) 0.0086(13) 0.0058(12)
C17 0.0189(14) 0.0430(19) 0.0144(14) -0.0030(13) 0.0007(11) 0.0079(12)
N2 0.0323(10) 0.0290(10) 0.0485(12) 0.0055(9) -0.0099(9) -0.0053(8)
N1 0.0387(10) 0.0319(10) 0.0261(9) -0.0002(8) 0.0070(8) 0.0088(8)
N3 0.0334(10) 0.0321(10) 0.0262(9) 0.0029(7) 0.0108(8) 0.0057(8)
N5 0.0229(8) 0.0245(8) 0.0194(8) -0.0018(7) 0.0017(7) 0.0007(6)
F1 0.0549(9) 0.0309(7) 0.0334(7) -0.0031(6) -0.0090(6) -0.0132(6)
F2 0.0558(9) 0.0503(8) 0.0209(6) 0.0022(6) 0.0025(6) -0.0100(7)
F3 0.0495(9) 0.0612(10) 0.0446(9) -0.0045(7) -0.0265(7) 0.0036(7)
O1 0.118(9) 0.44(2) 0.069(5) 0.000 0.000 0.127(11)

loop_
_atom_type_symbol
_atom_type_description
_atom_type_scat_dispersion_real
_atom_type_scat_dispersion_imag
_atom_type_scat_source
C C 0.0033 0.0016 'International Tables Vol C Tables 4.2.6.8 and 6.1.1.4'
H H 0.0000 0.0000 'International Tables Vol C Tables 4.2.6.8 and 6.1.1.4'
N N 0.0061 0.0033 'International Tables Vol C Tables 4.2.6.8 and 6.1.1.4'
F F 0.0171 0.0103 'International Tables Vol C Tables 4.2.6.8 and 6.1.1.4'
O O 0.0106 0.0060 'International Tables Vol C Tables 4.2.6.8 and 6.1.1.4'

loop_
_geom_angle_atom_site_label_1
_geom_angle_atom_site_label_2
_geom_angle_atom_site_label_3
_geom_angle
_geom_angle_site_symmetry_1
_geom_angle_site_symmetry_3
N2 C8 C7 123.9(3) . .
C6 C7 C8 118.5(2) . .
C7 C6 C5 119.2(3) . .
C6 C5 C4 118.8(3) . .
N2 C4 C5 123.0(2) . .
N2 C4 C3 116.22(19) . .
C5 C4 C3 120.8(2) . .
N1 C3 C1 108.09(17) . .
N1 C3 C4 122.12(18) . .
C1 C3 C4 129.79(19) . .
N5 C1 C3 104.80(17) . .
C10 C9 C14 120.67(18) . .
C10 C9 N5 118.55(17) . .
C14 C9 N5 120.78(17) . .
C9 C10 C11 119.93(19) . .
C12 C11 C10 120.0(2) . .
C11 C12 C13 120.2(2) . .
C12 C13 C14 120.5(2) . .
C13 C14 C9 118.71(19) . .
C13 C14 C15 119.39(18) . .
C9 C14 C15 121.88(18) . .
F3 C15 F1 106.53(17) . .
F3 C15 F2 106.24(17) . .
F1 C15 F2 106.34(18) . .
F3 C15 C14 111.80(18) . .
F1 C15 C14 112.93(17) . .
F2 C15 C14 112.51(17) . .
O1 C16 C17 117.8(6) 11_666 .
O1 C16 O1 51.5(6) 11_666 .
C17 C16 O1 70.4(2) . .
O1 C16 C17 71.1(3) 11_666 11_666
C17 C16 C17 105.9(2) . 11_666
O1 C16 C17 65.32(15) . 11_666
C16 C17 O1 69.1(3) . .
C16 C17 C16 83.5(3) . 16_656
O1 C17 C16 33.27(11) . 16_656
C4 N2 C8 116.6(2) . .
N3 N1 C3 109.47(17) . .
N1 N3 N5 106.80(16) . .
C1 N5 N3 110.84(16) . .
C1 N5 C9 128.68(16) . .
N3 N5 C9 120.46(16) . .
C16 O1 C16 174.4(11) 16_656 11_666
C16 O1 O1 92.8(5) 16_656 11_666
C16 O1 O1 92.8(5) 11_666 11_666
C16 O1 C16 92.3(4) 16_656 .
C16 O1 C16 92.3(4) 11_666 .
O1 O1 C16 35.76(15) 11_666 .
C16 O1 C16 92.3(4) 16_656 6_554
C16 O1 C16 92.3(4) 11_666 6_554
O1 O1 C16 35.76(15) 11_666 6_554
C16 O1 C16 71.5(3) . 6_554
C16 O1 C17 105.9(3) 16_656 6_554
C16 O1 C17 75.7(3) 11_666 6_554
O1 O1 C17 74.4(3) 11_666 6_554
C16 O1 C17 108.8(4) . 6_554
C16 O1 C17 40.49(19) 6_554 6_554
C16 O1 C17 75.7(3) 16_656 .
C16 O1 C17 105.9(3) 11_666 .
O1 O1 C17 74.4(3) 11_666 .
C16 O1 C17 40.49(19) . .
C16 O1 C17 108.8(4) 6_554 .
C17 O1 C17 148.7(5) 6_554 .

loop_
_geom_bond_atom_site_label_1
_geom_bond_atom_site_label_2
_geom_bond_distance
_geom_bond_site_symmetry_2
C8 N2 1.345(3) .
C8 C7 1.374(4) .
C7 C6 1.367(4) .
C6 C5 1.375(3) .
C5 C4 1.389(3) .
C4 N2 1.335(3) .
C4 C3 1.468(3) .
C3 N1 1.361(3) .
C3 C1 1.367(3) .
C1 N5 1.344(2) .
C9 C10 1.378(3) .
C9 C14 1.394(3) .
C9 N5 1.431(2) .
C10 C11 1.387(3) .
C11 C12 1.374(3) .
C12 C13 1.386(3) .
C13 C14 1.387(3) .
C14 C15 1.503(3) .
C15 F3 1.336(2) .
C15 F1 1.338(2) .
C15 F2 1.339(3) .
C16 O1 1.053(3) 11_666
C16 C17 1.252(5) .
C16 O1 1.800(6) .
C16 C17 1.860(5) 11_666
C17 O1 1.816(3) .
C17 C16 1.860(5) 16_656
N1 N3 1.303(2) .
N3 N5 1.353(2) .
O1 C16 1.053(3) 16_656
O1 C16 1.053(3) 11_666
O1 O1 1.410(16) 11_666
O1 C16 1.800(6) 6_554
O1 C17 1.816(3) 6_554
